data_7043596
loop_
_publ_author_name
'Koyanagi, Yoshinari'
'Kawaguchi, Shogo'
'Fujii, Kaori'
'Kimura, Yoshifumi'
'Sasamori, Takahiro'
'Tokitoh, Norihiro'
'Matano, Yoshihiro'

_publ_section_title
;
 Effects of counter anions, P-substituents, and solvents on optical and
 photophysical properties of 2-phenylbenzo[b]phospholium salts
;
_journal_name_full 'Dalton Trans.'
_journal_paper_doi 10.1039/C7DT01839H
_journal_year 2017
_chemical_formula_moiety 'C25 H20 P, I, C H2 Cl2'
_chemical_formula_sum 'C27 H22 Cl2 I P'
_chemical_formula_weight 575.22
_chemical_name_systematic YK_PPh_I
_space_group_crystal_system monoclinic
_space_group_IT_number 14
_space_group_name_Hall '-P 2yn'
_space_group_name_H-M_alt 'P 1 21/n 1'
_symmetry_space_group_name_Hall '-P 2yn'
_symmetry_space_group_name_H-M 'P 1 21/n 1'
_atom_sites_solution_hydrogens geom
_atom_sites_solution_primary direct
_atom_sites_solution_secondary difmap
_audit_creation_method SHELXL-97
_audit_update_record
;
2017-04-25 deposited with the CCDC.
2017-06-26 downloaded from the CCDC.
;
_cell_angle_alpha 90.00
_cell_angle_beta 94.878(2)
_cell_angle_gamma 90.00
_cell_formula_units_Z 4
_cell_length_a 9.8866(2)
_cell_length_b 21.0534(5)
_cell_length_c 12.0079(3)
_cell_measurement_reflns_used 48571
_cell_measurement_temperature 103(2)
_cell_measurement_theta_max 26.5
_cell_measurement_theta_min 1.93
_cell_volume 2490.35(10)
_computing_cell_refinement HKL2000
_computing_data_collection CrystalClear
_computing_data_reduction HKL2000
_computing_molecular_graphics 'Yadokari-XG 2011 (Wakita Nemoto et al., 2011)'
_computing_publication_material 'Yadokari-XG 2011 (Wakita,Nemoto et al., 2011)'
_computing_structure_refinement 'SHELXL-97 '
_computing_structure_solution 'SHELXT-2014 (Sheldrick, 2014)'
_diffrn_ambient_temperature 103(2)
_diffrn_detector_area_resol_mean 28.5714
_diffrn_measured_fraction_theta_full 1.000
_diffrn_measured_fraction_theta_max 1.000
_diffrn_measurement_device_type 'Rigaku Saturn'
_diffrn_measurement_method \w
_diffrn_radiation_monochromator graphite
_diffrn_radiation_source 'fine-focus sealed tube'
_diffrn_radiation_type MoK\a
_diffrn_radiation_wavelength 0.71075
_diffrn_reflns_av_R_equivalents 0.0909
_diffrn_reflns_av_sigmaI/netI 0.0442
_diffrn_reflns_limit_h_max 12
_diffrn_reflns_limit_h_min -12
_diffrn_reflns_limit_k_max 26
_diffrn_reflns_limit_k_min -26
_diffrn_reflns_limit_l_max 15
_diffrn_reflns_limit_l_min -15
_diffrn_reflns_number 48571
_diffrn_reflns_theta_full 26.50
_diffrn_reflns_theta_max 26.50
_diffrn_reflns_theta_min 1.93
_exptl_absorpt_coefficient_mu 1.577
_exptl_absorpt_correction_T_max 0.9542
_exptl_absorpt_correction_T_min 0.8842
_exptl_absorpt_correction_type multi-scan
_exptl_absorpt_process_details
;
 MULABS - Empirical Correction for Absorption Anisotropy.
 Blessing, R. H., Acta Cryst., A51, 33-38 (1995).
;
_exptl_crystal_colour yellow
_exptl_crystal_density_diffrn 1.534
_exptl_crystal_density_method 'not measured'
_exptl_crystal_description prism
_exptl_crystal_F_000 1144
_exptl_crystal_recrystallization_method 'Re-crystallisation from solvent: dichloromethane-diethyl ether'
_exptl_crystal_size_max 0.08
_exptl_crystal_size_mid 0.07
_exptl_crystal_size_min 0.03
_refine_diff_density_max 0.545
_refine_diff_density_min -0.766
_refine_diff_density_rms 0.104
_refine_ls_extinction_method none
_refine_ls_goodness_of_fit_ref 1.043
_refine_ls_hydrogen_treatment constr
_refine_ls_matrix_type full
_refine_ls_number_parameters 280
_refine_ls_number_reflns 5168
_refine_ls_number_restraints 0
_refine_ls_restrained_S_all 1.043
_refine_ls_R_factor_all 0.0616
_refine_ls_R_factor_gt 0.0377
_refine_ls_shift/su_max 0.002
_refine_ls_shift/su_mean 0.000
_refine_ls_structure_factor_coef Fsqd
_refine_ls_weighting_details 'calc w=1/[\s^2^(Fo^2^)+(0.0348P)^2^+5.5212P] where P=(Fo^2^+2Fc^2^)/3'
_refine_ls_weighting_scheme calc
_refine_ls_wR_factor_gt 0.0820
_refine_ls_wR_factor_ref 0.0908
_reflns_number_gt 3904
_reflns_number_total 5168
_reflns_threshold_expression >2sigma(I)
_cod_data_source_file c7dt01839h2.cif
_cod_data_source_block pphi
_cod_database_code 7043596

loop_
_symmetry_equiv_pos_as_xyz
'x, y, z'
'-x+1/2, y+1/2, -z+1/2'
'-x, -y, -z'
'x-1/2, -y-1/2, z-1/2'

loop_
_atom_site_label
_atom_site_type_symbol
_atom_site_fract_x
_atom_site_fract_y
_atom_site_fract_z
_atom_site_U_iso_or_equiv
_atom_site_adp_type
_atom_site_occupancy
_atom_site_symmetry_multiplicity
_atom_site_calc_flag
_atom_site_refinement_flags
P1 P 0.41104(10) 0.19503(5) 0.23087(9) 0.0192(2) Uani 1 1 d .
C1 C 0.4468(4) 0.27903(19) 0.2164(3) 0.0224(9) Uani 1 1 d .
C2 C 0.3422(4) 0.3109(2) 0.2534(3) 0.0252(9) Uani 1 1 d .
H1 H 0.3412 0.3560 0.2558 0.030 Uiso 1 1 calc R
C3 C 0.2286(4) 0.2729(2) 0.2902(3) 0.0242(9) Uani 1 1 d .
C4 C 0.2491(4) 0.20733(19) 0.2845(3) 0.0213(8) Uani 1 1 d .
C5 C 0.1539(4) 0.1642(2) 0.3144(3) 0.0236(9) Uani 1 1 d .
H2 H 0.1691 0.1197 0.3099 0.028 Uiso 1 1 calc R
C6 C 0.0336(4) 0.1885(2) 0.3519(3) 0.0267(10) Uani 1 1 d .
H3 H -0.0337 0.1601 0.3742 0.032 Uiso 1 1 calc R
C7 C 0.0119(4) 0.2530(2) 0.3568(4) 0.0295(10) Uani 1 1 d .
H4 H -0.0705 0.2684 0.3819 0.035 Uiso 1 1 calc R
C8 C 0.1090(4) 0.2960(2) 0.3256(4) 0.0284(10) Uani 1 1 d .
H5 H 0.0930 0.3404 0.3286 0.034 Uiso 1 1 calc R
C9 C 0.5675(4) 0.30713(19) 0.1718(3) 0.0219(9) Uani 1 1 d .
C10 C 0.6798(4) 0.2701(2) 0.1476(3) 0.0245(9) Uani 1 1 d .
H6 H 0.6780 0.2254 0.1585 0.029 Uiso 1 1 calc R
C11 C 0.7934(4) 0.2984(2) 0.1080(4) 0.0292(10) Uani 1 1 d .
H7 H 0.8688 0.2729 0.0925 0.035 Uiso 1 1 calc R
C12 C 0.7974(5) 0.3628(2) 0.0911(4) 0.0319(10) Uani 1 1 d .
H8 H 0.8754 0.3819 0.0642 0.038 Uiso 1 1 calc R
C13 C 0.6875(5) 0.3996(2) 0.1135(4) 0.0313(10) Uani 1 1 d .
H9 H 0.6898 0.4441 0.1007 0.038 Uiso 1 1 calc R
C14 C 0.5736(4) 0.3727(2) 0.1544(3) 0.0257(9) Uani 1 1 d .
H10 H 0.4996 0.3989 0.1707 0.031 Uiso 1 1 calc R
C15 C 0.5303(4) 0.15756(19) 0.3307(3) 0.0199(8) Uani 1 1 d .
C16 C 0.5242(4) 0.0927(2) 0.3469(4) 0.0243(9) Uani 1 1 d .
H11 H 0.4622 0.0674 0.3011 0.029 Uiso 1 1 calc R
C17 C 0.6096(4) 0.0648(2) 0.4305(4) 0.0294(10) Uani 1 1 d .
H12 H 0.6054 0.0202 0.4423 0.035 Uiso 1 1 calc R
C18 C 0.7005(5) 0.1011(2) 0.4969(4) 0.0365(12) Uani 1 1 d .
H13 H 0.7582 0.0816 0.5544 0.044 Uiso 1 1 calc R
C19 C 0.7074(5) 0.1658(2) 0.4793(4) 0.0362(11) Uani 1 1 d .
H14 H 0.7710 0.1907 0.5242 0.043 Uiso 1 1 calc R
C20 C 0.6225(4) 0.1947(2) 0.3971(3) 0.0274(10) Uani 1 1 d .
H15 H 0.6267 0.2393 0.3857 0.033 Uiso 1 1 calc R
C21 C 0.3917(4) 0.15078(18) 0.1030(3) 0.0185(8) Uani 1 1 d .
C22 C 0.2664(4) 0.15211(19) 0.0399(3) 0.0213(8) Uani 1 1 d .
H16 H 0.1933 0.1763 0.0643 0.026 Uiso 1 1 calc R
C23 C 0.2500(5) 0.1178(2) -0.0587(3) 0.0273(10) Uani 1 1 d .
H17 H 0.1653 0.1186 -0.1025 0.033 Uiso 1 1 calc R
C24 C 0.3563(5) 0.0825(2) -0.0938(4) 0.0282(10) Uani 1 1 d .
H18 H 0.3446 0.0594 -0.1619 0.034 Uiso 1 1 calc R
C25 C 0.4801(5) 0.0806(2) -0.0301(4) 0.0267(10) Uani 1 1 d .
H19 H 0.5523 0.0558 -0.0542 0.032 Uiso 1 1 calc R
C26 C 0.4988(4) 0.11478(19) 0.0683(3) 0.0231(9) Uani 1 1 d .
H20 H 0.5837 0.1137 0.1118 0.028 Uiso 1 1 calc R
I1 I 0.73314(3) 0.511928(13) 0.71558(2) 0.02615(9) Uani 1 1 d .
C27 C 0.4059(5) 0.4361(2) 0.5867(4) 0.0315(10) Uani 1 1 d .
H21 H 0.3611 0.4659 0.5314 0.038 Uiso 1 1 calc R
H22 H 0.5029 0.4482 0.5989 0.038 Uiso 1 1 calc R
Cl1 Cl 0.32927(11) 0.44242(6) 0.71428(9) 0.0329(3) Uani 1 1 d .
Cl2 Cl 0.39277(11) 0.35782(5) 0.53357(10) 0.0342(3) Uani 1 1 d .

loop_
_atom_site_aniso_label
_atom_site_aniso_U_11
_atom_site_aniso_U_22
_atom_site_aniso_U_33
_atom_site_aniso_U_23
_atom_site_aniso_U_13
_atom_site_aniso_U_12
P1 0.0186(5) 0.0208(5) 0.0179(5) -0.0002(4) -0.0010(4) 0.0025(4)
C1 0.027(2) 0.023(2) 0.016(2) -0.0019(17) -0.0036(16) 0.0026(17)
C2 0.031(2) 0.020(2) 0.024(2) -0.0015(17) 0.0007(18) 0.0033(17)
C3 0.029(2) 0.027(2) 0.016(2) 0.0005(17) 0.0014(17) 0.0041(17)
C4 0.020(2) 0.028(2) 0.016(2) -0.0018(17) 0.0005(15) 0.0037(16)
C5 0.026(2) 0.023(2) 0.022(2) -0.0033(17) -0.0007(17) -0.0010(17)
C6 0.023(2) 0.039(3) 0.018(2) -0.0050(19) 0.0034(17) -0.0043(18)
C7 0.023(2) 0.038(3) 0.029(2) -0.010(2) 0.0049(18) 0.0080(19)
C8 0.031(2) 0.027(2) 0.028(2) -0.0056(19) 0.0042(19) 0.0064(18)
C9 0.027(2) 0.024(2) 0.014(2) -0.0001(16) -0.0035(16) -0.0025(17)
C10 0.029(2) 0.023(2) 0.021(2) 0.0006(17) 0.0022(17) -0.0020(17)
C11 0.027(2) 0.034(3) 0.028(2) -0.0038(19) 0.0063(18) -0.0034(19)
C12 0.034(3) 0.038(3) 0.024(2) -0.001(2) 0.0050(19) -0.012(2)
C13 0.040(3) 0.025(2) 0.029(2) 0.0011(19) 0.002(2) -0.007(2)
C14 0.030(2) 0.023(2) 0.024(2) -0.0013(17) 0.0005(18) 0.0010(18)
C15 0.0165(19) 0.028(2) 0.0155(19) 0.0052(16) 0.0015(15) 0.0031(16)
C16 0.022(2) 0.025(2) 0.027(2) 0.0021(18) 0.0065(17) 0.0044(17)
C17 0.029(2) 0.032(3) 0.029(2) 0.016(2) 0.0106(19) 0.0087(19)
C18 0.026(2) 0.059(3) 0.024(2) 0.015(2) -0.0021(18) 0.009(2)
C19 0.030(2) 0.051(3) 0.026(2) 0.004(2) -0.0061(19) -0.003(2)
C20 0.029(2) 0.033(3) 0.021(2) 0.0035(18) -0.0009(17) 0.0000(19)
C21 0.022(2) 0.016(2) 0.018(2) 0.0011(16) 0.0014(15) 0.0009(15)
C22 0.024(2) 0.021(2) 0.019(2) 0.0021(16) 0.0017(16) -0.0024(16)
C23 0.034(2) 0.029(2) 0.018(2) 0.0047(18) -0.0042(18) -0.0092(19)
C24 0.046(3) 0.020(2) 0.019(2) -0.0046(17) 0.0083(19) -0.0102(19)
C25 0.037(3) 0.018(2) 0.027(2) 0.0001(18) 0.0136(19) -0.0010(18)
C26 0.023(2) 0.021(2) 0.025(2) 0.0024(17) 0.0027(17) -0.0021(17)
I1 0.02837(15) 0.02151(14) 0.02849(16) -0.00139(12) 0.00198(10) -0.00017(12)
C27 0.034(2) 0.032(3) 0.028(2) 0.002(2) 0.0020(19) -0.007(2)
Cl1 0.0295(6) 0.0378(6) 0.0311(6) 0.0010(5) 0.0011(4) 0.0030(5)
Cl2 0.0330(6) 0.0334(6) 0.0354(6) -0.0023(5) -0.0005(5) -0.0014(5)

loop_
_atom_type_symbol
_atom_type_description
_atom_type_scat_dispersion_real
_atom_type_scat_dispersion_imag
_atom_type_scat_source
I I -0.4742 1.8119 'International Tables Vol C Tables 4.2.6.8 and 6.1.1.4'
P P 0.1023 0.0942 'International Tables Vol C Tables 4.2.6.8 and 6.1.1.4'
C C 0.0033 0.0016 'International Tables Vol C Tables 4.2.6.8 and 6.1.1.4'
H H 0.0000 0.0000 'International Tables Vol C Tables 4.2.6.8 and 6.1.1.4'
Cl Cl 0.1484 0.1585 'International Tables Vol C Tables 4.2.6.8 and 6.1.1.4'

loop_
_geom_angle_atom_site_label_1
_geom_angle_atom_site_label_2
_geom_angle_atom_site_label_3
_geom_angle
C15 P1 C21 111.14(18)
C15 P1 C4 112.33(18)
C21 P1 C4 110.41(18)
C15 P1 C1 111.76(19)
C21 P1 C1 115.62(18)
C4 P1 C1 94.61(19)
C2 C1 C9 126.2(4)
C2 C1 P1 107.2(3)
C9 C1 P1 126.6(3)
C1 C2 C3 117.1(4)
C1 C2 H1 121.5
C3 C2 H1 121.5
C8 C3 C4 119.6(4)
C8 C3 C2 126.5(4)
C4 C3 C2 113.8(4)
C5 C4 C3 122.3(4)
C5 C4 P1 130.4(3)
C3 C4 P1 107.3(3)
C4 C5 C6 117.3(4)
C4 C5 H2 121.3
C6 C5 H2 121.3
C7 C6 C5 120.8(4)
C7 C6 H3 119.6
C5 C6 H3 119.6
C6 C7 C8 121.1(4)
C6 C7 H4 119.5
C8 C7 H4 119.5
C3 C8 C7 118.8(4)
C3 C8 H5 120.6
C7 C8 H5 120.6
C14 C9 C10 118.1(4)
C14 C9 C1 119.8(4)
C10 C9 C1 122.0(4)
C11 C10 C9 120.5(4)
C11 C10 H6 119.8
C9 C10 H6 119.8
C12 C11 C10 120.6(4)
C12 C11 H7 119.7
C10 C11 H7 119.7
C11 C12 C13 119.5(4)
C11 C12 H8 120.2
C13 C12 H8 120.2
C12 C13 C14 121.1(4)
C12 C13 H9 119.5
C14 C13 H9 119.5
C13 C14 C9 120.2(4)
C13 C14 H10 119.9
C9 C14 H10 119.9
C16 C15 C20 120.4(4)
C16 C15 P1 119.7(3)
C20 C15 P1 119.7(3)
C15 C16 C17 119.3(4)
C15 C16 H11 120.4
C17 C16 H11 120.4
C18 C17 C16 120.7(4)
C18 C17 H12 119.6
C16 C17 H12 119.6
C17 C18 C19 119.7(4)
C17 C18 H13 120.1
C19 C18 H13 120.1
C18 C19 C20 120.6(4)
C18 C19 H14 119.7
C20 C19 H14 119.7
C19 C20 C15 119.2(4)
C19 C20 H15 120.4
C15 C20 H15 120.4
C26 C21 C22 120.6(4)
C26 C21 P1 120.7(3)
C22 C21 P1 118.7(3)
C23 C22 C21 119.2(4)
C23 C22 H16 120.4
C21 C22 H16 120.4
C24 C23 C22 120.3(4)
C24 C23 H17 119.8
C22 C23 H17 119.8
C23 C24 C25 120.3(4)
C23 C24 H18 119.8
C25 C24 H18 119.8
C26 C25 C24 120.3(4)
C26 C25 H19 119.8
C24 C25 H19 119.8
C25 C26 C21 119.2(4)
C25 C26 H20 120.4
C21 C26 H20 120.4
Cl2 C27 Cl1 111.0(2)
Cl2 C27 H21 109.4
Cl1 C27 H21 109.4
Cl2 C27 H22 109.4
Cl1 C27 H22 109.4
H21 C27 H22 108.0

loop_
_geom_bond_atom_site_label_1
_geom_bond_atom_site_label_2
_geom_bond_distance
P1 C15 1.791(4)
P1 C21 1.792(4)
P1 C4 1.795(4)
P1 C1 1.815(4)
C1 C2 1.339(6)
C1 C9 1.474(6)
C2 C3 1.477(6)
C2 H1 0.9500
C3 C8 1.379(6)
C3 C4 1.398(6)
C4 C5 1.377(6)
C5 C6 1.405(6)
C5 H2 0.9500
C6 C7 1.376(6)
C6 H3 0.9500
C7 C8 1.394(6)
C7 H4 0.9500
C8 H5 0.9500
C9 C14 1.398(6)
C9 C10 1.407(6)
C10 C11 1.391(6)
C10 H6 0.9500
C11 C12 1.372(6)
C11 H7 0.9500
C12 C13 1.380(6)
C12 H8 0.9500
C13 C14 1.387(6)
C13 H9 0.9500
C14 H10 0.9500
C15 C16 1.382(6)
C15 C20 1.398(6)
C16 C17 1.386(6)
C16 H11 0.9500
C17 C18 1.381(7)
C17 H12 0.9500
C18 C19 1.381(7)
C18 H13 0.9500
C19 C20 1.381(6)
C19 H14 0.9500
C20 H15 0.9500
C21 C26 1.395(5)
C21 C22 1.396(5)
C22 C23 1.385(6)
C22 H16 0.9500
C23 C24 1.382(6)
C23 H17 0.9500
C24 C25 1.388(6)
C24 H18 0.9500
C25 C26 1.382(6)
C25 H19 0.9500
C26 H20 0.9500
C27 Cl2 1.768(5)
C27 Cl1 1.771(4)
C27 H21 0.9900
C27 H22 0.9900

loop_
_geom_torsion_atom_site_label_1
_geom_torsion_atom_site_label_2
_geom_torsion_atom_site_label_3
_geom_torsion_atom_site_label_4
_geom_torsion
C15 P1 C1 C2 -114.8(3)
C21 P1 C1 C2 116.7(3)
C4 P1 C1 C2 1.5(3)
C15 P1 C1 C9 65.6(4)
C21 P1 C1 C9 -62.9(4)
C4 P1 C1 C9 -178.1(3)
C9 C1 C2 C3 177.4(4)
P1 C1 C2 C3 -2.2(5)
C1 C2 C3 C8 -176.5(4)
C1 C2 C3 C4 2.0(6)
C8 C3 C4 C5 -0.7(6)
C2 C3 C4 C5 -179.4(4)
C8 C3 C4 P1 178.0(3)
C2 C3 C4 P1 -0.7(4)
C15 P1 C4 C5 -66.0(4)
C21 P1 C4 C5 58.7(4)
C1 P1 C4 C5 178.2(4)
C15 P1 C4 C3 115.4(3)
C21 P1 C4 C3 -119.9(3)
C1 P1 C4 C3 -0.4(3)
C3 C4 C5 C6 -0.2(6)
P1 C4 C5 C6 -178.6(3)
C4 C5 C6 C7 0.8(6)
C5 C6 C7 C8 -0.5(7)
C4 C3 C8 C7 1.1(6)
C2 C3 C8 C7 179.6(4)
C6 C7 C8 C3 -0.5(7)
C2 C1 C9 C14 -6.6(6)
P1 C1 C9 C14 172.9(3)
C2 C1 C9 C10 172.1(4)
P1 C1 C9 C10 -8.4(6)
C14 C9 C10 C11 0.2(6)
C1 C9 C10 C11 -178.5(4)
C9 C10 C11 C12 -0.4(6)
C10 C11 C12 C13 -0.1(7)
C11 C12 C13 C14 1.0(7)
C12 C13 C14 C9 -1.2(7)
C10 C9 C14 C13 0.6(6)
C1 C9 C14 C13 179.3(4)
C21 P1 C15 C16 -44.8(4)
C4 P1 C15 C16 79.5(4)
C1 P1 C15 C16 -175.6(3)
C21 P1 C15 C20 139.7(3)
C4 P1 C15 C20 -96.1(3)
C1 P1 C15 C20 8.8(4)
C20 C15 C16 C17 0.8(6)
P1 C15 C16 C17 -174.8(3)
C15 C16 C17 C18 -0.4(6)
C16 C17 C18 C19 -0.5(7)
C17 C18 C19 C20 1.0(7)
C18 C19 C20 C15 -0.7(7)
C16 C15 C20 C19 -0.2(6)
P1 C15 C20 C19 175.4(3)
C15 P1 C21 C26 -29.8(4)
C4 P1 C21 C26 -155.1(3)
C1 P1 C21 C26 99.0(3)
C15 P1 C21 C22 149.1(3)
C4 P1 C21 C22 23.7(4)
C1 P1 C21 C22 -82.1(3)
C26 C21 C22 C23 -0.8(6)
P1 C21 C22 C23 -179.6(3)
C21 C22 C23 C24 0.3(6)
C22 C23 C24 C25 0.6(6)
C23 C24 C25 C26 -0.9(6)
C24 C25 C26 C21 0.4(6)
C22 C21 C26 C25 0.5(6)
P1 C21 C26 C25 179.3(3)
